data_7718708
loop_
_publ_author_name
'Das, Pranjal'
'Kuilya, Hemrupa'
'Basak, Swati'
'Hazarika, Baisali'
'Ray, Joydeep'
'Sarma, Debajit'
'Choudhury, Diganta'
'Kalita, Apurba'

_publ_section_title
;
 Enhancing electrocatalytic water oxidation: ligand complementarity in
 ternary Cu(II) complexes.
;
_journal_issue 23
_journal_name_full 'Dalton transactions (Cambridge, England : 2003)'
_journal_page_first 9418
_journal_page_last 9426
_journal_paper_doi 10.1039/d5dt00790a
_journal_volume 54
_journal_year 2025
_chemical_absolute_configuration syn
_chemical_compound_source Synthesized
_chemical_formula_moiety 'C16 H21 N5 Zn, 2(Cl O4)'
_chemical_formula_sum 'C16 H21 Cl2 N5 O8 Zn'
_chemical_formula_weight 547.67
_space_group_crystal_system triclinic
_space_group_IT_number 2
_space_group_name_Hall '-P 1'
_space_group_name_H-M_alt 'P -1'
_atom_sites_solution_hydrogens geom
_atom_sites_solution_primary iterative
_audit_creation_method SHELXL-2019/3
_audit_update_record
;
2025-05-13 deposited with the CCDC.	2025-05-15 downloaded from the CCDC.
;
_cell_angle_alpha 96.255(15)
_cell_angle_beta 102.884(15)
_cell_angle_gamma 93.675(14)
_cell_formula_units_Z 2
_cell_length_a 8.321(6)
_cell_length_b 10.361(7)
_cell_length_c 13.426(9)
_cell_measurement_reflns_used 9168
_cell_measurement_temperature 296(2)
_cell_measurement_theta_max 24.999
_cell_measurement_theta_min 1.986
_cell_volume 1117.0(13)
_computing_cell_refinement 'Bruker SAINT'
_computing_data_collection 'Bruker APEX2'
_computing_data_reduction 'Bruker SAINT'
_computing_molecular_graphics 'Bruker SHELXTL'
_computing_publication_material 'Bruker SHELXTL'
_computing_structure_refinement 'SHELXL-2019/2 (Sheldrick, 2019)'
_computing_structure_solution 'SHELXT 2014/5 (Sheldrick, 2014)'
_diffrn_ambient_temperature 296(2)
_diffrn_measured_fraction_theta_full 0.999
_diffrn_measured_fraction_theta_max 0.999
_diffrn_measurement_device_type 'Bruker APEX-II CCD'
_diffrn_measurement_method '\f and \w scans'
_diffrn_radiation_probe x-ray
_diffrn_radiation_type MoK\a
_diffrn_radiation_wavelength 0.71073
_diffrn_reflns_av_R_equivalents 0.0432
_diffrn_reflns_av_unetI/netI 0.0252
_diffrn_reflns_Laue_measured_fraction_full 0.999
_diffrn_reflns_Laue_measured_fraction_max 0.999
_diffrn_reflns_limit_h_max 9
_diffrn_reflns_limit_h_min -9
_diffrn_reflns_limit_k_max 12
_diffrn_reflns_limit_k_min -12
_diffrn_reflns_limit_l_max 15
_diffrn_reflns_limit_l_min -15
_diffrn_reflns_number 32719
_diffrn_reflns_point_group_measured_fraction_full 0.999
_diffrn_reflns_point_group_measured_fraction_max 0.999
_diffrn_reflns_theta_full 24.999
_diffrn_reflns_theta_max 24.999
_diffrn_reflns_theta_min 1.986
_exptl_absorpt_coefficient_mu 1.391
_exptl_absorpt_correction_type none
_exptl_crystal_colour colourless
_exptl_crystal_density_diffrn 1.628
_exptl_crystal_description block
_exptl_crystal_F_000 560
_exptl_crystal_recrystallization_method 'Slow evaporation in methanol-water'
_exptl_crystal_size_max 0.10
_exptl_crystal_size_mid 0.08
_exptl_crystal_size_min 0.06
_refine_diff_density_max 0.445
_refine_diff_density_min -0.365
_refine_diff_density_rms 0.057
_refine_ls_extinction_method none
_refine_ls_goodness_of_fit_ref 1.091
_refine_ls_hydrogen_treatment constr
_refine_ls_matrix_type full
_refine_ls_number_parameters 354
_refine_ls_number_reflns 3933
_refine_ls_number_restraints 102
_refine_ls_restrained_S_all 1.108
_refine_ls_R_factor_all 0.0514
_refine_ls_R_factor_gt 0.0389
_refine_ls_shift/su_max 0.021
_refine_ls_shift/su_mean 0.001
_refine_ls_structure_factor_coef Fsqd
_refine_ls_weighting_details 'w=1/[\s^2^(Fo^2^)+(0.0493P)^2^+0.9694P] where P=(Fo^2^+2Fc^2^)/3'
_refine_ls_weighting_scheme calc
_refine_ls_wR_factor_gt 0.0986
_refine_ls_wR_factor_ref 0.1083
_reflns_Friedel_coverage 0.000
_reflns_number_gt 3279
_reflns_number_total 3933
_reflns_threshold_expression 'I > 2\s(I)'
_cod_data_source_file d5dt00790a2.cif
_cod_data_source_block Zn-phen-HL1
_cod_depositor_comments 'Adding full bibliography for 7718704--7718711.cif.'
_cod_database_code 7718708
_shelx_space_group_comment
;
The symmetry employed for this shelxl refinement is uniquely defined
by the following loop, which should always be used as a source of
symmetry information in preference to the above space-group names.
They are only intended as comments.
;
_shelx_estimated_absorpt_t_min 0.875
_shelx_estimated_absorpt_t_max 0.920

loop_
_space_group_symop_operation_xyz
'x, y, z'
'-x, -y, -z'

loop_
_atom_site_label
_atom_site_type_symbol
_atom_site_fract_x
_atom_site_fract_y
_atom_site_fract_z
_atom_site_U_iso_or_equiv
_atom_site_adp_type
_atom_site_occupancy
_atom_site_site_symmetry_order
_atom_site_calc_flag
_atom_site_refinement_flags_posn
_atom_site_refinement_flags_adp
_atom_site_refinement_flags_occupancy
_atom_site_disorder_assembly
_atom_site_disorder_group
Zn1 Zn 0.31165(5) 0.24431(4) 0.22615(3) 0.04609(14) Uani 1 1 d . . . . .
N1 N 0.4868(3) 0.4016(3) 0.2444(2) 0.0488(6) Uani 1 1 d . . . . .
N2 N 0.2251(3) 0.3314(3) 0.08421(19) 0.0473(6) Uani 1 1 d . . . . .
N3 N 0.3164(4) 0.0599(3) 0.1534(3) 0.0662(8) Uani 1 1 d . . . . .
H3A H 0.226564 0.040275 0.102326 0.079 Uiso 1 1 d R U . . .
H3B H 0.404994 0.056835 0.126586 0.079 Uiso 1 1 d R U . . .
N4 N 0.3962(4) 0.1490(3) 0.3641(2) 0.0664(9) Uani 1 1 d . . . . .
H4 H 0.493121 0.199304 0.410471 0.080 Uiso 1 1 d R U . . .
N5 N 0.1327(4) 0.3022(3) 0.3014(2) 0.0591(8) Uani 1 1 d . . . . .
H5A H 0.125693 0.387548 0.301482 0.071 Uiso 1 1 d R U . . .
H5B H 0.034724 0.261037 0.269042 0.071 Uiso 1 1 d R U . . .
C1 C 0.6206(5) 0.4321(4) 0.3217(3) 0.0672(11) Uani 1 1 d . . . . .
H1 H 0.647355 0.373785 0.369547 0.081 Uiso 1 1 calc R U . . .
C2 C 0.7211(6) 0.5471(5) 0.3333(3) 0.0834(15) Uani 1 1 d . . . . .
H2 H 0.814587 0.564368 0.387228 0.100 Uiso 1 1 calc R U . . .
C3 C 0.6827(6) 0.6334(5) 0.2662(4) 0.0820(15) Uani 1 1 d . . . . .
H3 H 0.747874 0.711999 0.274999 0.098 Uiso 1 1 calc R U . . .
C4 C 0.5439(5) 0.6058(4) 0.1822(3) 0.0645(11) Uani 1 1 d . . . . .
C5 C 0.4968(7) 0.6869(4) 0.1027(5) 0.0854(16) Uani 1 1 d . . . . .
H5 H 0.556278 0.767502 0.108155 0.103 Uiso 1 1 calc R U . . .
C6 C 0.3708(7) 0.6515(5) 0.0211(5) 0.0853(16) Uani 1 1 d . . . . .
H6 H 0.345391 0.707003 -0.029087 0.102 Uiso 1 1 calc R U . . .
C7 C 0.2746(5) 0.5292(4) 0.0101(3) 0.0630(11) Uani 1 1 d . . . . .
C8 C 0.1468(6) 0.4808(6) -0.0765(3) 0.0789(14) Uani 1 1 d . . . . .
H8 H 0.118404 0.530656 -0.130350 0.095 Uiso 1 1 calc R U . . .
C9 C 0.0655(6) 0.3626(6) -0.0816(3) 0.0785(14) Uani 1 1 d . . . . .
H9 H -0.016629 0.329868 -0.139693 0.094 Uiso 1 1 calc R U . . .
C10 C 0.1049(4) 0.2892(4) 0.0006(3) 0.0627(10) Uani 1 1 d . . . . .
H10 H 0.045839 0.208914 -0.002978 0.075 Uiso 1 1 calc R U . . .
C11 C 0.3108(4) 0.4476(3) 0.0876(2) 0.0456(7) Uani 1 1 d . . . . .
C12 C 0.4496(4) 0.4864(3) 0.1749(2) 0.0468(8) Uani 1 1 d . . . . .
C13 C 0.3230(7) -0.0350(4) 0.2266(4) 0.0849(14) Uani 1 1 d . . . . .
H13A H 0.360451 -0.115049 0.199024 0.102 Uiso 1 1 calc R U . . .
H13B H 0.213092 -0.054888 0.237441 0.102 Uiso 1 1 calc R U . . .
C14 C 0.4375(6) 0.0179(5) 0.3261(4) 0.0950(16) Uani 1 1 d . . . . .
H14A H 0.550236 0.023920 0.317294 0.114 Uiso 1 1 calc R U . . .
H14B H 0.430616 -0.041059 0.376659 0.114 Uiso 1 1 calc R U . . .
C15 C 0.2551(7) 0.1454(5) 0.4121(4) 0.0950(16) Uani 1 1 d . . . . .
H15A H 0.291701 0.129645 0.483190 0.114 Uiso 1 1 calc R U . . .
H15B H 0.174054 0.074521 0.376333 0.114 Uiso 1 1 calc R U . . .
C16 C 0.1779(8) 0.2703(5) 0.4085(4) 0.0948(16) Uani 1 1 d . . . . .
H16A H 0.254700 0.339592 0.451273 0.114 Uiso 1 1 calc R U . . .
H16B H 0.079536 0.263898 0.435782 0.114 Uiso 1 1 calc R U . . .
Cl1 Cl 0.79962(10) 0.04922(8) 0.15126(7) 0.0543(2) Uani 1 1 d D . . . .
O1 O 0.9118(17) 0.0614(13) 0.0876(12) 0.115(3) Uani 0.66(3) 1 d D U P A 1
O2 O 0.7825(18) 0.1779(8) 0.1906(12) 0.124(4) Uani 0.66(3) 1 d D U P A 1
O3 O 0.857(2) -0.0263(16) 0.2285(11) 0.138(4) Uani 0.66(3) 1 d D U P A 1
O4 O 0.6451(10) -0.0050(15) 0.0903(10) 0.098(3) Uani 0.66(3) 1 d D U P A 1
O1' O 0.957(2) 0.054(3) 0.130(3) 0.123(6) Uani 0.34(3) 1 d D U P A 2
O2' O 0.779(3) 0.1630(15) 0.212(2) 0.101(6) Uani 0.34(3) 1 d D U P A 2
O3' O 0.803(4) -0.048(2) 0.217(2) 0.125(7) Uani 0.34(3) 1 d D U P A 2
O4' O 0.663(2) 0.012(3) 0.0690(16) 0.110(7) Uani 0.34(3) 1 d D U P A 2
Cl2 Cl 0.2049(3) 0.6792(3) 0.39368(19) 0.0577(5) Uani 0.776(6) 1 d D . P B 1
O5' O 0.1393(7) 0.5994(6) 0.4576(4) 0.1153(18) Uani 0.776(6) 1 d D . P B 1
O6' O 0.1935(8) 0.6017(6) 0.2993(3) 0.125(2) Uani 0.776(6) 1 d D . P B 1
O7' O 0.1042(8) 0.7790(5) 0.3686(6) 0.152(3) Uani 0.776(6) 1 d D . P B 1
O8' O 0.3699(7) 0.7235(9) 0.4395(6) 0.160(3) Uani 0.776(6) 1 d D . P B 1
Cl2A Cl 0.2463(12) 0.6703(10) 0.4036(8) 0.0577(5) Uani 0.224(6) 1 d D . P B 2
O6'A O 0.239(3) 0.700(2) 0.3034(10) 0.125(2) Uani 0.224(6) 1 d D . P B 2
O8'A O 0.3798(19) 0.599(2) 0.4378(13) 0.119(8) Uani 0.224(6) 1 d D . P B 2
O5'A O 0.108(2) 0.585(2) 0.4034(15) 0.1153(18) Uani 0.224(6) 1 d D . P B 2
O7'A O 0.244(2) 0.7798(14) 0.4744(12) 0.106(6) Uani 0.224(6) 1 d D . P B 2

loop_
_atom_site_aniso_label
_atom_site_aniso_U_11
_atom_site_aniso_U_22
_atom_site_aniso_U_33
_atom_site_aniso_U_23
_atom_site_aniso_U_13
_atom_site_aniso_U_12
Zn1 0.0476(2) 0.0465(2) 0.0413(2) 0.00743(16) 0.00492(16) -0.00164(16)
N1 0.0463(15) 0.0585(17) 0.0375(14) -0.0002(12) 0.0075(12) -0.0077(13)
N2 0.0482(15) 0.0549(17) 0.0370(14) 0.0045(12) 0.0058(12) 0.0075(13)
N3 0.072(2) 0.063(2) 0.068(2) 0.0042(16) 0.0259(17) 0.0146(16)
N4 0.0610(19) 0.078(2) 0.0573(18) 0.0248(16) 0.0014(15) -0.0028(17)
N5 0.0591(18) 0.0564(18) 0.0581(18) -0.0055(14) 0.0142(15) -0.0026(14)
C1 0.056(2) 0.093(3) 0.0432(19) -0.0040(19) 0.0057(17) -0.018(2)
C2 0.066(3) 0.116(4) 0.057(2) -0.026(3) 0.021(2) -0.040(3)
C3 0.082(3) 0.072(3) 0.091(3) -0.035(3) 0.052(3) -0.035(2)
C4 0.078(3) 0.046(2) 0.081(3) -0.0075(19) 0.054(2) -0.0025(18)
C5 0.113(4) 0.045(2) 0.129(4) 0.018(3) 0.087(4) 0.017(2)
C6 0.112(4) 0.072(3) 0.112(4) 0.054(3) 0.079(3) 0.053(3)
C7 0.075(3) 0.072(3) 0.063(2) 0.029(2) 0.041(2) 0.043(2)
C8 0.085(3) 0.121(4) 0.054(2) 0.040(3) 0.035(2) 0.065(3)
C9 0.065(3) 0.133(4) 0.040(2) 0.009(2) 0.0066(18) 0.042(3)
C10 0.050(2) 0.090(3) 0.0418(19) -0.0019(18) 0.0009(16) 0.0117(19)
C11 0.0512(19) 0.0490(19) 0.0445(17) 0.0093(14) 0.0225(15) 0.0170(15)
C12 0.0533(19) 0.0429(17) 0.0496(18) -0.0023(14) 0.0281(16) 0.0021(14)
C13 0.116(4) 0.055(2) 0.100(4) 0.017(2) 0.049(3) 0.029(3)
C14 0.082(3) 0.097(4) 0.119(4) 0.059(3) 0.020(3) 0.029(3)
C15 0.127(4) 0.101(4) 0.069(3) 0.028(3) 0.040(3) 0.011(3)
C16 0.143(5) 0.085(3) 0.066(3) -0.001(2) 0.051(3) 0.010(3)
Cl1 0.0455(5) 0.0534(5) 0.0598(5) 0.0059(4) 0.0061(4) -0.0041(4)
O1 0.068(5) 0.170(6) 0.116(7) 0.034(6) 0.040(5) -0.015(5)
O2 0.139(8) 0.069(5) 0.140(8) -0.010(5) -0.017(6) 0.032(5)
O3 0.122(8) 0.152(9) 0.131(6) 0.066(6) -0.019(5) 0.019(6)
O4 0.055(4) 0.127(6) 0.103(7) -0.003(5) 0.016(4) -0.026(3)
O1' 0.060(7) 0.154(10) 0.160(12) 0.000(11) 0.049(8) 0.002(8)
O2' 0.089(9) 0.087(10) 0.128(11) -0.043(9) 0.057(9) -0.014(8)
O3' 0.149(16) 0.088(9) 0.139(12) 0.068(8) 0.018(11) -0.021(10)
O4' 0.097(11) 0.164(13) 0.046(7) 0.015(7) -0.024(8) -0.025(10)
Cl2 0.0549(14) 0.0602(7) 0.0510(8) 0.0102(5) -0.0004(8) -0.0071(8)
O5' 0.102(3) 0.158(4) 0.084(4) 0.061(4) 0.006(3) -0.024(3)
O6' 0.176(5) 0.117(5) 0.069(3) -0.008(3) 0.008(3) 0.020(4)
O7' 0.156(6) 0.100(4) 0.213(7) 0.057(4) 0.042(5) 0.058(4)
O8' 0.088(4) 0.201(8) 0.154(6) 0.054(6) -0.042(4) -0.070(5)
Cl2A 0.0549(14) 0.0602(7) 0.0510(8) 0.0102(5) -0.0004(8) -0.0071(8)
O6'A 0.176(5) 0.117(5) 0.069(3) -0.008(3) 0.008(3) 0.020(4)
O8'A 0.086(12) 0.20(2) 0.087(11) 0.049(13) 0.020(9) 0.064(14)
O5'A 0.102(3) 0.158(4) 0.084(4) 0.061(4) 0.006(3) -0.024(3)
O7'A 0.118(15) 0.082(11) 0.096(12) -0.033(9) -0.005(10) 0.023(10)

loop_
_atom_type_symbol
_atom_type_description
_atom_type_scat_dispersion_real
_atom_type_scat_dispersion_imag
_atom_type_scat_source
C C 0.0033 0.0016 'International Tables Vol C Tables 4.2.6.8 and 6.1.1.4'
H H 0.0000 0.0000 'International Tables Vol C Tables 4.2.6.8 and 6.1.1.4'
Cl Cl 0.1484 0.1585 'International Tables Vol C Tables 4.2.6.8 and 6.1.1.4'
N N 0.0061 0.0033 'International Tables Vol C Tables 4.2.6.8 and 6.1.1.4'
O O 0.0106 0.0060 'International Tables Vol C Tables 4.2.6.8 and 6.1.1.4'
Zn Zn 0.2839 1.4301 'International Tables Vol C Tables 4.2.6.8 and 6.1.1.4'

loop_
_geom_angle_atom_site_label_1
_geom_angle_atom_site_label_2
_geom_angle_atom_site_label_3
_geom_angle
_geom_angle_site_symmetry_1
_geom_angle_site_symmetry_3
_geom_angle_publ_flag
N3 Zn1 N5 125.06(13) . . ?
N3 Zn1 N1 127.32(13) . . ?
N5 Zn1 N1 107.55(12) . . ?
N3 Zn1 N4 82.21(14) . . ?
N5 Zn1 N4 82.97(13) . . ?
N1 Zn1 N4 103.41(12) . . ?
N3 Zn1 N2 95.37(12) . . ?
N5 Zn1 N2 98.18(12) . . ?
N1 Zn1 N2 78.35(11) . . ?
N4 Zn1 N2 177.55(11) . . ?
C1 N1 C12 118.3(3) . . ?
C1 N1 Zn1 126.8(3) . . ?
C12 N1 Zn1 114.6(2) . . ?
C10 N2 C11 118.3(3) . . ?
C10 N2 Zn1 130.8(3) . . ?
C11 N2 Zn1 110.9(2) . . ?
C13 N3 Zn1 110.1(3) . . ?
C13 N3 H3A 109.9 . . ?
Zn1 N3 H3A 109.7 . . ?
C13 N3 H3B 109.3 . . ?
Zn1 N3 H3B 109.7 . . ?
H3A N3 H3B 108.2 . . ?
C15 N4 C14 113.7(4) . . ?
C15 N4 Zn1 104.3(3) . . ?
C14 N4 Zn1 105.6(3) . . ?
C15 N4 H4 110.9 . . ?
C14 N4 H4 111.1 . . ?
Zn1 N4 H4 110.8 . . ?
C16 N5 Zn1 108.8(3) . . ?
C16 N5 H5A 110.1 . . ?
Zn1 N5 H5A 109.8 . . ?
C16 N5 H5B 109.8 . . ?
Zn1 N5 H5B 110.0 . . ?
H5A N5 H5B 108.3 . . ?
N1 C1 C2 122.5(4) . . ?
N1 C1 H1 118.7 . . ?
C2 C1 H1 118.7 . . ?
C3 C2 C1 119.6(4) . . ?
C3 C2 H2 120.2 . . ?
C1 C2 H2 120.2 . . ?
C2 C3 C4 120.4(4) . . ?
C2 C3 H3 119.8 . . ?
C4 C3 H3 119.8 . . ?
C12 C4 C3 116.6(4) . . ?
C12 C4 C5 118.1(4) . . ?
C3 C4 C5 125.3(4) . . ?
C6 C5 C4 122.6(4) . . ?
C6 C5 H5 118.7 . . ?
C4 C5 H5 118.7 . . ?
C5 C6 C7 120.7(4) . . ?
C5 C6 H6 119.7 . . ?
C7 C6 H6 119.7 . . ?
C11 C7 C8 116.4(4) . . ?
C11 C7 C6 119.3(4) . . ?
C8 C7 C6 124.3(4) . . ?
C9 C8 C7 120.2(4) . . ?
C9 C8 H8 119.9 . . ?
C7 C8 H8 119.9 . . ?
C8 C9 C10 119.9(4) . . ?
C8 C9 H9 120.1 . . ?
C10 C9 H9 120.1 . . ?
N2 C10 C9 121.8(4) . . ?
N2 C10 H10 119.1 . . ?
C9 C10 H10 119.1 . . ?
N2 C11 C7 123.3(3) . . ?
N2 C11 C12 117.4(3) . . ?
C7 C11 C12 119.4(3) . . ?
N1 C12 C4 122.5(3) . . ?
N1 C12 C11 117.5(3) . . ?
C4 C12 C11 119.9(3) . . ?
N3 C13 C14 110.1(4) . . ?
N3 C13 H13A 109.6 . . ?
C14 C13 H13A 109.6 . . ?
N3 C13 H13B 109.6 . . ?
C14 C13 H13B 109.6 . . ?
H13A C13 H13B 108.2 . . ?
C13 C14 N4 111.1(4) . . ?
C13 C14 H14A 109.4 . . ?
N4 C14 H14A 109.4 . . ?
C13 C14 H14B 109.4 . . ?
N4 C14 H14B 109.4 . . ?
H14A C14 H14B 108.0 . . ?
N4 C15 C16 110.6(4) . . ?
N4 C15 H15A 109.5 . . ?
C16 C15 H15A 109.5 . . ?
N4 C15 H15B 109.5 . . ?
C16 C15 H15B 109.5 . . ?
H15A C15 H15B 108.1 . . ?
C15 C16 N5 110.7(4) . . ?
C15 C16 H16A 109.5 . . ?
N5 C16 H16A 109.5 . . ?
C15 C16 H16B 109.5 . . ?
N5 C16 H16B 109.5 . . ?
H16A C16 H16B 108.1 . . ?
O1' Cl1 O4' 117.9(13) . . ?
O1' Cl1 O3' 103.8(14) . . ?
O4' Cl1 O3' 106.1(13) . . ?
O3 Cl1 O4 110.7(7) . . ?
O3 Cl1 O1 111.4(8) . . ?
O4 Cl1 O1 109.0(7) . . ?
O3 Cl1 O2 112.3(8) . . ?
O4 Cl1 O2 108.1(7) . . ?
O1 Cl1 O2 105.1(8) . . ?
O1' Cl1 O2' 111.5(12) . . ?
O4' Cl1 O2' 112.1(15) . . ?
O3' Cl1 O2' 104.0(15) . . ?
O7' Cl2 O8' 113.7(5) . . ?
O7' Cl2 O6' 104.6(4) . . ?
O8' Cl2 O6' 110.4(5) . . ?
O7' Cl2 O5' 110.7(4) . . ?
O8' Cl2 O5' 110.2(4) . . ?
O6' Cl2 O5' 106.9(4) . . ?
O8'A Cl2A O5'A 103.2(14) . . ?
O8'A Cl2A O6'A 111.9(13) . . ?
O5'A Cl2A O6'A 109.4(12) . . ?
O8'A Cl2A O7'A 111.6(13) . . ?
O5'A Cl2A O7'A 106.8(14) . . ?
O6'A Cl2A O7'A 113.2(13) . . ?

loop_
_geom_bond_atom_site_label_1
_geom_bond_atom_site_label_2
_geom_bond_distance
_geom_bond_site_symmetry_2
_geom_bond_publ_flag
Zn1 N3 2.056(3) . ?
Zn1 N5 2.061(3) . ?
Zn1 N1 2.071(3) . ?
Zn1 N4 2.192(3) . ?
Zn1 N2 2.193(3) . ?
N1 C1 1.335(4) . ?
N1 C12 1.351(4) . ?
N2 C10 1.337(4) . ?
N2 C11 1.350(4) . ?
N3 C13 1.459(5) . ?
N3 H3A 0.8900 . ?
N3 H3B 0.8900 . ?
N4 C15 1.460(6) . ?
N4 C14 1.487(6) . ?
N4 H4 0.9801 . ?
N5 C16 1.483(6) . ?
N5 H5A 0.8900 . ?
N5 H5B 0.8901 . ?
C1 C2 1.385(6) . ?
C1 H1 0.9300 . ?
C2 C3 1.341(7) . ?
C2 H2 0.9300 . ?
C3 C4 1.412(6) . ?
C3 H3 0.9300 . ?
C4 C12 1.404(5) . ?
C4 C5 1.431(7) . ?
C5 C6 1.337(7) . ?
C5 H5 0.9300 . ?
C6 C7 1.430(7) . ?
C6 H6 0.9300 . ?
C7 C11 1.405(5) . ?
C7 C8 1.410(6) . ?
C8 C9 1.348(7) . ?
C8 H8 0.9300 . ?
C9 C10 1.399(6) . ?
C9 H9 0.9300 . ?
C10 H10 0.9300 . ?
C11 C12 1.450(5) . ?
C13 C14 1.482(7) . ?
C13 H13A 0.9700 . ?
C13 H13B 0.9700 . ?
C14 H14A 0.9700 . ?
C14 H14B 0.9700 . ?
C15 C16 1.481(7) . ?
C15 H15A 0.9700 . ?
C15 H15B 0.9700 . ?
C16 H16A 0.9700 . ?
C16 H16B 0.9700 . ?
Cl1 O3 1.385(6) . ?
Cl1 O1' 1.396(7) . ?
Cl1 O4' 1.397(7) . ?
Cl1 O3' 1.402(7) . ?
Cl1 O4 1.406(5) . ?
Cl1 O1 1.408(5) . ?
Cl1 O2 1.408(5) . ?
Cl1 O2' 1.405(7) . ?
Cl2 O7' 1.395(5) . ?
Cl2 O8' 1.398(5) . ?
Cl2 O6' 1.406(4) . ?
Cl2 O5' 1.423(4) . ?
Cl2A O8'A 1.396(7) . ?
Cl2A O5'A 1.406(7) . ?
Cl2A O6'A 1.402(7) . ?
Cl2A O7'A 1.402(7) . ?

loop_
_geom_torsion_atom_site_label_1
_geom_torsion_atom_site_label_2
_geom_torsion_atom_site_label_3
_geom_torsion_atom_site_label_4
_geom_torsion
_geom_torsion_site_symmetry_1
_geom_torsion_site_symmetry_2
_geom_torsion_site_symmetry_3
_geom_torsion_site_symmetry_4
_geom_torsion_publ_flag
C12 N1 C1 C2 0.5(6) . . . . ?
Zn1 N1 C1 C2 -172.8(3) . . . . ?
N1 C1 C2 C3 1.3(7) . . . . ?
C1 C2 C3 C4 -2.1(6) . . . . ?
C2 C3 C4 C12 1.1(5) . . . . ?
C2 C3 C4 C5 -176.2(4) . . . . ?
C12 C4 C5 C6 -2.1(6) . . . . ?
C3 C4 C5 C6 175.1(4) . . . . ?
C4 C5 C6 C7 0.7(6) . . . . ?
C5 C6 C7 C11 1.8(6) . . . . ?
C5 C6 C7 C8 -175.8(4) . . . . ?
C11 C7 C8 C9 0.5(5) . . . . ?
C6 C7 C8 C9 178.1(4) . . . . ?
C7 C8 C9 C10 1.8(6) . . . . ?
C11 N2 C10 C9 -0.7(5) . . . . ?
Zn1 N2 C10 C9 178.0(3) . . . . ?
C8 C9 C10 N2 -1.8(6) . . . . ?
C10 N2 C11 C7 3.2(5) . . . . ?
Zn1 N2 C11 C7 -175.7(2) . . . . ?
C10 N2 C11 C12 -174.9(3) . . . . ?
Zn1 N2 C11 C12 6.2(3) . . . . ?
C8 C7 C11 N2 -3.1(5) . . . . ?
C6 C7 C11 N2 179.1(3) . . . . ?
C8 C7 C11 C12 175.0(3) . . . . ?
C6 C7 C11 C12 -2.8(5) . . . . ?
C1 N1 C12 C4 -1.4(5) . . . . ?
Zn1 N1 C12 C4 172.6(2) . . . . ?
C1 N1 C12 C11 175.7(3) . . . . ?
Zn1 N1 C12 C11 -10.2(3) . . . . ?
C3 C4 C12 N1 0.6(5) . . . . ?
C5 C4 C12 N1 178.1(3) . . . . ?
C3 C4 C12 C11 -176.5(3) . . . . ?
C5 C4 C12 C11 1.0(5) . . . . ?
N2 C11 C12 N1 2.3(4) . . . . ?
C7 C11 C12 N1 -175.9(3) . . . . ?
N2 C11 C12 C4 179.5(3) . . . . ?
C7 C11 C12 C4 1.4(4) . . . . ?
Zn1 N3 C13 C14 -41.1(4) . . . . ?
N3 C13 C14 N4 52.1(5) . . . . ?
C15 N4 C14 C13 78.5(5) . . . . ?
Zn1 N4 C14 C13 -35.3(4) . . . . ?
C14 N4 C15 C16 -156.5(4) . . . . ?
Zn1 N4 C15 C16 -41.9(5) . . . . ?
N4 C15 C16 N5 54.7(6) . . . . ?
Zn1 N5 C16 C15 -36.7(5) . . . . ?
